data_2300034
loop_
_publ_author_name
'Henry, Paul F.'
'Weller, Mark T.'
'Wilson, Chick C.'

_publ_section_title
;
 Determination of the cation distribution in Fe~2~Ni(PO~4~)~2~ using
 isotopic substitution and powder neutron diffraction
;
_journal_issue 6
_journal_name_full 'Journal of Applied Crystallography'
_journal_page_first 1361
_journal_page_last 1367
_journal_paper_doi 10.1107/S0021889803017515
_journal_volume 36
_journal_year 2003
_chemical_formula_sum 'Fe2 O7 P2'
_chemical_formula_weight 285.64
_chemical_name_systematic ' ?'
_space_group_IT_number 2
_symmetry_cell_setting triclinic
_symmetry_space_group_name_Hall '-P 1 (1/2*x+1/2*y,1/2*x-1/2*y,-z)'
_symmetry_space_group_name_H-M 'C -1'
_cell_angle_alpha 90.43(4)
_cell_angle_beta 103.80(4)
_cell_angle_gamma 92.49(6)
_cell_formula_units_Z 2
_cell_length_a 6.643(3)
_cell_length_b 8.447(5)
_cell_length_c 4.495(3)
_cell_volume 244.7(2)
_cod_data_source_file he0320.cif
_cod_data_source_block ISO191A_phase_2
_cod_original_cell_volume 244.66275
_cod_database_code 2300034

loop_
_symmetry_equiv_pos_site_id
_symmetry_equiv_pos_as_xyz
1 +x,+y,+z
-1 -x,-y,-z
101 +x+1/2,+y+1/2,+z
-101 -x+1/2,-y+1/2,-z

loop_
_atom_site_label
_atom_site_fract_x
_atom_site_fract_y
_atom_site_fract_z
_atom_site_U_iso_or_equiv
_atom_site_thermal_displace_type
_atom_site_occupancy
_atom_site_type_symbol
FE1 0.0096 0.3101 0.483 0.015 Uiso 1.0 FE
P2 0.7884 -0.0006 0.0899 0.015 Uiso 1.0 P
O3 0.0 0.0 0.0 0.015 Uiso 1.0 O
O4 0.3748 0.0047 0.2148 0.015 Uiso 1.0 O
O5 0.7892 0.1487 0.2741 0.015 Uiso 1.0 O
O6 0.2745 0.3527 0.2782 0.015 Uiso 1.0 O

loop_
_atom_type_symbol
FE
P
O
